data_4028306
loop_
_publ_author_name
'Ming-Chang P. Yeh'
'Chia-Jung Liang'
'Tzu-Lin Huang'
'Hsiao-Ju Hsu'
'Yu-Shuo Tsau'

_publ_section_title
;
 Transition-Metal-Free Carbofluorination of TBS-Protected
 Nitrogen-Containing Cyclic Enynols: Synthesis of Fluorinated Azabicycles
;
_journal_name_full 'Journal of Organic Chemistry'
_journal_page_first 5521
_journal_page_last 5529
_journal_paper_doi 10.1021/jo400634c
_journal_volume 78
_journal_year 2013
_chemical_formula_moiety 'C24 H26 F N O2 S'
_chemical_formula_sum 'C24 H26 F N O2 S'
_chemical_formula_weight 411.52
_chemical_name_systematic
;
 ?
;
_space_group_IT_number 14
_symmetry_cell_setting monoclinic
_symmetry_space_group_name_Hall '-P 2ybc'
_symmetry_space_group_name_H-M 'P 1 21/c 1'
_atom_sites_solution_hydrogens geom
_atom_sites_solution_primary direct
_atom_sites_solution_secondary difmap
_audit_creation_method SHELXL-97
_cell_angle_alpha 90.00
_cell_angle_beta 92.46(3)
_cell_angle_gamma 90.00
_cell_formula_units_Z 4
_cell_length_a 12.430(19)
_cell_length_b 6.141(10)
_cell_length_c 27.64(5)
_cell_measurement_reflns_used 0
_cell_measurement_temperature 300(2)
_cell_measurement_theta_max 0
_cell_measurement_theta_min 0
_cell_volume 2108(6)
_computing_molecular_graphics 'Ortep-3 for Windows (Farrugia, 1997)'
_computing_publication_material 'WinGX publication routines (Farrugia, 1999)'
_computing_structure_refinement 'SHELXL-97 (Sheldrick, 1997)'
_computing_structure_solution 'SHELXS-86 (Sheldrick, 1986)'
_diffrn_ambient_temperature 300(2)
_diffrn_measured_fraction_theta_full 0.981
_diffrn_measured_fraction_theta_max 0.981
_diffrn_radiation_monochromator graphite
_diffrn_radiation_source 'fine-focus sealed tube'
_diffrn_radiation_type MoK\a
_diffrn_radiation_wavelength 0.71073
_diffrn_reflns_av_R_equivalents 0.2327
_diffrn_reflns_av_sigmaI/netI 0.4162
_diffrn_reflns_limit_h_max 14
_diffrn_reflns_limit_h_min -14
_diffrn_reflns_limit_k_max 7
_diffrn_reflns_limit_k_min -2
_diffrn_reflns_limit_l_max 33
_diffrn_reflns_limit_l_min -31
_diffrn_reflns_number 9873
_diffrn_reflns_theta_full 25.32
_diffrn_reflns_theta_max 25.32
_diffrn_reflns_theta_min 1.64
_exptl_absorpt_coefficient_mu 0.182
_exptl_absorpt_correction_T_max 0.9982
_exptl_absorpt_correction_T_min 0.8845
_exptl_absorpt_correction_type multi-scan
_exptl_crystal_colour colorless
_exptl_crystal_density_diffrn 1.297
_exptl_crystal_description prism
_exptl_crystal_F_000 872
_exptl_crystal_size_max 0.69
_exptl_crystal_size_mid 0.07
_exptl_crystal_size_min 0.01
_refine_diff_density_max 0.429
_refine_diff_density_min -0.501
_refine_diff_density_rms 0.139
_refine_ls_extinction_method none
_refine_ls_goodness_of_fit_ref 0.916
_refine_ls_hydrogen_treatment constr
_refine_ls_matrix_type full
_refine_ls_number_parameters 262
_refine_ls_number_reflns 3774
_refine_ls_number_restraints 0
_refine_ls_restrained_S_all 0.916
_refine_ls_R_factor_all 0.3446
_refine_ls_R_factor_gt 0.0881
_refine_ls_shift/su_max 0.000
_refine_ls_shift/su_mean 0.000
_refine_ls_structure_factor_coef Fsqd
_refine_ls_weighting_details 'calc w=1/[\s^2^(Fo^2^)+(0.1410P)^2^+0.0000P] where P=(Fo^2^+2Fc^2^)/3'
_refine_ls_weighting_scheme calc
_refine_ls_wR_factor_gt 0.1856
_refine_ls_wR_factor_ref 0.3581
_reflns_number_gt 949
_reflns_number_total 3774
_reflns_threshold_expression >2sigma(I)
_cod_data_source_file jo400634c_si_003.cif
_cod_data_source_block 14462
_cod_original_sg_symbol_H-M 'P 21/c'
_cod_database_code 4028306

loop_
_symmetry_equiv_pos_as_xyz
'x, y, z'
'-x, y+1/2, -z+1/2'
'-x, -y, -z'
'x, -y-1/2, z-1/2'

loop_
_atom_site_label
_atom_site_type_symbol
_atom_site_fract_x
_atom_site_fract_y
_atom_site_fract_z
_atom_site_U_iso_or_equiv
_atom_site_adp_type
_atom_site_occupancy
_atom_site_symmetry_multiplicity
_atom_site_calc_flag
_atom_site_refinement_flags
C1 C 0.4424(8) 0.470(2) 0.1640(4) 0.045(3) Uani 1 1 d .
C2 C 0.4687(9) 0.266(2) 0.1811(4) 0.049(3) Uani 1 1 d .
H2 H 0.5212 0.1834 0.1666 0.058 Uiso 1 1 calc R
C3 C 0.4151(9) 0.185(2) 0.2205(4) 0.051(3) Uani 1 1 d .
H3 H 0.4314 0.0458 0.2318 0.061 Uiso 1 1 calc R
C4 C 0.3402(9) 0.303(2) 0.2428(4) 0.053(3) Uani 1 1 d .
C5 C 0.2827(9) 0.212(2) 0.2848(4) 0.076(4) Uani 1 1 d .
H5A H 0.2329 0.3181 0.2960 0.114 Uiso 1 1 calc R
H5B H 0.3340 0.1761 0.3105 0.114 Uiso 1 1 calc R
H5C H 0.2441 0.0829 0.2748 0.114 Uiso 1 1 calc R
C6 C 0.3139(9) 0.508(2) 0.2254(4) 0.053(4) Uani 1 1 d .
H6 H 0.2616 0.5893 0.2402 0.063 Uiso 1 1 calc R
C7 C 0.3642(9) 0.591(2) 0.1865(4) 0.053(3) Uani 1 1 d .
H7 H 0.3461 0.7295 0.1750 0.064 Uiso 1 1 calc R
C10 C 0.3302(8) 0.6193(18) 0.0532(4) 0.047(3) Uani 1 1 d .
H10A H 0.3218 0.6473 0.0187 0.056 Uiso 1 1 calc R
H10B H 0.3295 0.7582 0.0699 0.056 Uiso 1 1 calc R
C11 C 0.2382(8) 0.4832(19) 0.0688(4) 0.039(3) Uani 1 1 d .
C12 C 0.1669(8) 0.555(2) 0.0992(4) 0.047(3) Uani 1 1 d .
C13 C 0.0751(9) 0.440(2) 0.1209(4) 0.046(3) Uani 1 1 d .
C14 C 0.0940(9) 0.258(2) 0.1517(4) 0.050(3) Uani 1 1 d .
H14 H 0.1638 0.2094 0.1586 0.061 Uiso 1 1 calc R
C15 C 0.0074(11) 0.152(2) 0.1715(4) 0.051(4) Uani 1 1 d .
C16 C 0.0321(11) -0.036(2) 0.2059(5) 0.090(5) Uani 1 1 d .
H16A H 0.1084 -0.0611 0.2081 0.134 Uiso 1 1 calc R
H16B H -0.0037 -0.1652 0.1938 0.134 Uiso 1 1 calc R
H16C H 0.0072 -0.0019 0.2374 0.134 Uiso 1 1 calc R
C17 C -0.0965(12) 0.230(3) 0.1606(5) 0.073(5) Uani 1 1 d .
H17 H -0.1550 0.1615 0.1739 0.088 Uiso 1 1 calc R
C18 C -0.1139(10) 0.404(3) 0.1311(5) 0.071(5) Uani 1 1 d .
H18 H -0.1841 0.4489 0.1237 0.085 Uiso 1 1 calc R
C19 C -0.0304(9) 0.513(2) 0.1120(4) 0.061(4) Uani 1 1 d .
H19 H -0.0435 0.6366 0.0932 0.073 Uiso 1 1 calc R
C20 C 0.2326(8) 0.2561(19) 0.0453(4) 0.043(3) Uani 1 1 d .
H20 H 0.2225 0.1473 0.0707 0.051 Uiso 1 1 calc R
C21 C 0.1383(9) 0.241(2) 0.0082(4) 0.059(4) Uani 1 1 d .
H21A H 0.0711 0.2392 0.0247 0.070 Uiso 1 1 calc R
H21B H 0.1381 0.3677 -0.0128 0.070 Uiso 1 1 calc R
C22 C 0.1474(10) 0.035(2) -0.0221(5) 0.069(4) Uani 1 1 d .
H22A H 0.1479 -0.0905 -0.0009 0.083 Uiso 1 1 calc R
H22B H 0.0849 0.0242 -0.0442 0.083 Uiso 1 1 calc R
C23 C 0.2459(10) 0.035(2) -0.0501(4) 0.062(4) Uani 1 1 d .
H23A H 0.2348 0.1253 -0.0787 0.074 Uiso 1 1 calc R
H23B H 0.2605 -0.1124 -0.0608 0.074 Uiso 1 1 calc R
C24 C 0.3396(10) 0.1171(19) -0.0207(4) 0.052(4) Uani 1 1 d .
H24 H 0.4068 0.1011 -0.0338 0.063 Uiso 1 1 calc R
C25 C 0.3374(8) 0.2098(17) 0.0217(4) 0.036(3) Uani 1 1 d .
C26 C 0.4367(9) 0.282(2) 0.0498(4) 0.051(3) Uani 1 1 d .
H26A H 0.4457 0.1933 0.0788 0.061 Uiso 1 1 calc R
H26B H 0.4988 0.2575 0.0304 0.061 Uiso 1 1 calc R
N1 N 0.4328(7) 0.5113(16) 0.0636(3) 0.040(2) Uani 1 1 d .
O1 O 0.6067(5) 0.4644(14) 0.1086(3) 0.058(2) Uani 1 1 d .
O2 O 0.5030(7) 0.8079(15) 0.1164(3) 0.065(2) Uani 1 1 d .
F1 F 0.1730(5) 0.7666(12) 0.1144(2) 0.065(2) Uani 1 1 d .
S1 S 0.5054(2) 0.5765(6) 0.11241(11) 0.0470(10) Uani 1 1 d .

loop_
_atom_site_aniso_label
_atom_site_aniso_U_11
_atom_site_aniso_U_22
_atom_site_aniso_U_33
_atom_site_aniso_U_23
_atom_site_aniso_U_13
_atom_site_aniso_U_12
C1 0.049(7) 0.041(10) 0.046(7) 0.003(6) 0.006(6) -0.001(6)
C2 0.049(8) 0.038(10) 0.058(8) 0.000(7) -0.005(6) 0.005(7)
C3 0.058(8) 0.042(10) 0.052(8) 0.014(6) -0.005(7) -0.001(7)
C4 0.059(9) 0.051(11) 0.050(8) 0.007(7) 0.010(7) 0.001(7)
C5 0.062(9) 0.100(13) 0.068(9) 0.026(8) 0.012(7) 0.009(8)
C6 0.055(8) 0.051(11) 0.053(8) 0.010(7) 0.012(6) 0.013(7)
C7 0.061(8) 0.039(9) 0.060(8) -0.004(7) 0.005(7) 0.011(7)
C10 0.044(7) 0.030(9) 0.067(8) 0.005(6) 0.016(6) 0.004(6)
C11 0.027(6) 0.037(9) 0.052(7) 0.016(6) -0.001(5) 0.005(6)
C12 0.040(7) 0.041(10) 0.060(8) 0.009(7) 0.006(6) 0.013(7)
C13 0.043(8) 0.045(10) 0.052(7) -0.016(6) 0.016(6) 0.001(7)
C14 0.060(9) 0.042(10) 0.049(8) 0.003(6) 0.001(6) 0.003(7)
C15 0.059(9) 0.043(10) 0.054(8) -0.004(6) 0.024(7) -0.012(7)
C16 0.107(11) 0.079(13) 0.086(11) 0.015(9) 0.035(9) -0.012(10)
C17 0.063(11) 0.087(15) 0.072(11) -0.023(9) 0.030(8) -0.021(10)
C18 0.030(8) 0.109(15) 0.075(11) -0.020(10) 0.009(7) 0.011(9)
C19 0.047(8) 0.065(12) 0.071(9) -0.003(7) 0.004(7) 0.018(7)
C20 0.054(8) 0.030(9) 0.044(7) -0.001(6) 0.011(6) 0.006(6)
C21 0.039(8) 0.075(12) 0.061(8) 0.002(7) 0.000(6) -0.008(7)
C22 0.067(9) 0.067(12) 0.073(10) -0.012(8) -0.013(7) -0.005(8)
C23 0.086(10) 0.050(11) 0.048(8) -0.007(7) -0.004(7) 0.004(8)
C24 0.066(9) 0.047(10) 0.045(8) 0.002(6) 0.022(7) -0.012(7)
C25 0.039(7) 0.018(8) 0.053(8) 0.003(6) 0.009(6) -0.003(5)
C26 0.054(9) 0.038(10) 0.063(8) 0.000(7) 0.022(7) -0.002(7)
N1 0.048(6) 0.035(7) 0.036(5) -0.005(4) 0.005(5) -0.006(5)
O1 0.034(5) 0.071(7) 0.069(6) -0.003(5) 0.007(4) -0.004(5)
O2 0.087(7) 0.043(7) 0.067(6) 0.002(5) 0.020(5) -0.012(5)
F1 0.067(5) 0.031(5) 0.098(5) -0.008(4) 0.022(4) 0.009(4)
S1 0.048(2) 0.040(3) 0.054(2) 0.0022(17) 0.0104(15) -0.0076(18)

loop_
_atom_type_symbol
_atom_type_description
_atom_type_scat_dispersion_real
_atom_type_scat_dispersion_imag
_atom_type_scat_source
C C 0.0033 0.0016 'International Tables Vol C Tables 4.2.6.8 and 6.1.1.4'
H H 0.0000 0.0000 'International Tables Vol C Tables 4.2.6.8 and 6.1.1.4'
N N 0.0061 0.0033 'International Tables Vol C Tables 4.2.6.8 and 6.1.1.4'
O O 0.0106 0.0060 'International Tables Vol C Tables 4.2.6.8 and 6.1.1.4'
F F 0.0171 0.0103 'International Tables Vol C Tables 4.2.6.8 and 6.1.1.4'
S S 0.1246 0.1234 'International Tables Vol C Tables 4.2.6.8 and 6.1.1.4'

loop_
_geom_angle_atom_site_label_1
_geom_angle_atom_site_label_2
_geom_angle_atom_site_label_3
_geom_angle
C2 C1 C7 119.8(11)
C2 C1 S1 120.2(9)
C7 C1 S1 120.0(10)
C1 C2 C3 118.6(11)
C1 C2 H2 120.7
C3 C2 H2 120.7
C4 C3 C2 122.0(12)
C4 C3 H3 119.0
C2 C3 H3 119.0
C3 C4 C6 119.1(11)
C3 C4 C5 121.1(13)
C6 C4 C5 119.7(11)
C4 C5 H5A 109.5
C4 C5 H5B 109.5
H5A C5 H5B 109.5
C4 C5 H5C 109.5
H5A C5 H5C 109.5
H5B C5 H5C 109.5
C7 C6 C4 120.5(11)
C7 C6 H6 119.8
C4 C6 H6 119.8
C6 C7 C1 120.1(12)
C6 C7 H7 120.0
C1 C7 H7 120.0
N1 C10 C11 111.3(9)
N1 C10 H10A 109.4
C11 C10 H10A 109.4
N1 C10 H10B 109.4
C11 C10 H10B 109.4
H10A C10 H10B 108.0
C12 C11 C10 122.7(11)
C12 C11 C20 123.3(10)
C10 C11 C20 113.9(9)
C11 C12 F1 118.7(10)
C11 C12 C13 130.1(12)
F1 C12 C13 111.2(9)
C19 C13 C14 119.3(11)
C19 C13 C12 120.3(12)
C14 C13 C12 120.4(10)
C15 C14 C13 119.5(11)
C15 C14 H14 120.2
C13 C14 H14 120.2
C14 C15 C17 118.6(13)
C14 C15 C16 117.5(12)
C17 C15 C16 123.8(12)
C15 C16 H16A 109.5
C15 C16 H16B 109.5
H16A C16 H16B 109.5
C15 C16 H16C 109.5
H16A C16 H16C 109.5
H16B C16 H16C 109.5
C18 C17 C15 121.5(13)
C18 C17 H17 119.2
C15 C17 H17 119.2
C17 C18 C19 121.1(13)
C17 C18 H18 119.4
C19 C18 H18 119.4
C18 C19 C13 119.8(13)
C18 C19 H19 120.1
C13 C19 H19 120.1
C25 C20 C21 110.5(9)
C25 C20 C11 109.2(9)
C21 C20 C11 111.0(10)
C25 C20 H20 108.7
C21 C20 H20 108.7
C11 C20 H20 108.7
C22 C21 C20 110.3(10)
C22 C21 H21A 109.6
C20 C21 H21A 109.6
C22 C21 H21B 109.6
C20 C21 H21B 109.6
H21A C21 H21B 108.1
C23 C22 C21 111.9(10)
C23 C22 H22A 109.2
C21 C22 H22A 109.2
C23 C22 H22B 109.2
C21 C22 H22B 109.2
H22A C22 H22B 107.9
C22 C23 C24 111.2(10)
C22 C23 H23A 109.4
C24 C23 H23A 109.4
C22 C23 H23B 109.4
C24 C23 H23B 109.4
H23A C23 H23B 108.0
C25 C24 C23 126.6(11)
C25 C24 H24 116.7
C23 C24 H24 116.7
C24 C25 C26 123.1(10)
C24 C25 C20 121.5(11)
C26 C25 C20 115.4(10)
N1 C26 C25 112.5(9)
N1 C26 H26A 109.1
C25 C26 H26A 109.1
N1 C26 H26B 109.1
C25 C26 H26B 109.1
H26A C26 H26B 107.8
C10 N1 C26 115.2(9)
C10 N1 S1 119.9(8)
C26 N1 S1 115.3(8)
O2 S1 O1 120.2(5)
O2 S1 N1 107.1(5)
O1 S1 N1 106.0(5)
O2 S1 C1 107.0(5)
O1 S1 C1 107.4(5)
N1 S1 C1 108.9(5)

loop_
_geom_bond_atom_site_label_1
_geom_bond_atom_site_label_2
_geom_bond_distance
C1 C2 1.375(15)
C1 C7 1.391(14)
C1 S1 1.781(11)
C2 C3 1.394(14)
C2 H2 0.9300
C3 C4 1.347(14)
C3 H3 0.9300
C4 C6 1.383(15)
C4 C5 1.497(14)
C5 H5A 0.9600
C5 H5B 0.9600
C5 H5C 0.9600
C6 C7 1.367(14)
C6 H6 0.9300
C7 H7 0.9300
C10 N1 1.456(12)
C10 C11 1.495(13)
C10 H10A 0.9700
C10 H10B 0.9700
C11 C12 1.322(13)
C11 C20 1.539(15)
C12 F1 1.368(13)
C12 C13 1.489(14)
C13 C19 1.399(14)
C13 C14 1.418(15)
C14 C15 1.388(14)
C14 H14 0.9300
C15 C17 1.398(17)
C15 C16 1.521(16)
C16 H16A 0.9600
C16 H16B 0.9600
C16 H16C 0.9600
C17 C18 1.352(18)
C17 H17 0.9300
C18 C19 1.362(16)
C18 H18 0.9300
C19 H19 0.9300
C20 C25 1.508(13)
C20 C21 1.527(14)
C20 H20 0.9800
C21 C22 1.521(16)
C21 H21A 0.9700
C21 H21B 0.9700
C22 C23 1.477(15)
C22 H22A 0.9700
C22 H22B 0.9700
C23 C24 1.480(15)
C23 H23A 0.9700
C23 H23B 0.9700
C24 C25 1.305(14)
C24 H24 0.9300
C25 C26 1.497(14)
C26 N1 1.462(13)
C26 H26A 0.9700
C26 H26B 0.9700
N1 S1 1.640(9)
O1 S1 1.443(7)
O2 S1 1.425(8)
